data_4062862
_journal_name_full Organometallics
_journal_year 2004
_chemical_formula_sum 'C38 H28 Cl8 O5 Pd'
_chemical_formula_weight 954.60
_space_group_IT_number 14
_symmetry_cell_setting monoclinic
_symmetry_space_group_name_Hall '-P 2ybc'
_symmetry_space_group_name_H-M 'P 1 21/c 1'
_cell_angle_alpha 90.00
_cell_angle_beta 102.447(2)
_cell_angle_gamma 90.00
_cell_formula_units_Z 4
_cell_length_a 11.5200(11)
_cell_length_b 16.6745(16)
_cell_length_c 19.9685(19)
_cell_measurement_temperature 173(2)
_cell_volume 3745.6(6)
_diffrn_ambient_temperature 173(2)
_exptl_crystal_density_diffrn 1.693
_cod_depositor_comments
;
The following automatic conversions were performed:
'_symmetry_cell_setting' value 'Monoclinic' changed to 'monoclinic'
according to '/home/saulius/struct/CIF-dictionaries/cif_core.dic'
dictionary named 'cif_core.dic' version 2.4.1 from 2010-06-29.

Automatic conversion script
Id: cif_fix_enum 1527 2010-12-29 10:47:43Z saulius 
;
_cod_original_sg_symbol_H-M 'P 21/c'
_cod_database_code 4062862

loop_
_symmetry_equiv_pos_as_xyz
'x, y, z'
'-x, y+1/2, -z+1/2'
'-x, -y, -z'
'x, -y-1/2, z-1/2'

loop_
_atom_site_label
_atom_site_type_symbol
_atom_site_fract_x
_atom_site_fract_y
_atom_site_fract_z
_atom_site_U_iso_or_equiv
_atom_site_adp_type
_atom_site_occupancy
_atom_site_symmetry_multiplicity
_atom_site_calc_flag
_atom_site_refinement_flags
_atom_site_disorder_assembly
_atom_site_disorder_group
Pd1 Pd 0.151100(13) 0.224580(8) 0.427365(7) 0.01675(5) Uani 1 1 d . . .
C1 C 0.14677(18) 0.05965(11) 0.46611(10) 0.0203(4) Uani 1 1 d . . .
C2 C 0.18742(19) -0.00058(12) 0.51468(10) 0.0232(4) Uani 1 1 d . . .
C3 C 0.21256(19) -0.07740(12) 0.49502(11) 0.0242(4) Uani 1 1 d . . .
C4 C 0.2001(2) -0.09630(12) 0.42630(11) 0.0252(4) Uani 1 1 d . . .
C5 C 0.1582(2) -0.03774(13) 0.37733(10) 0.0245(4) Uani 1 1 d . . .
C6 C 0.13326(19) 0.03874(11) 0.39668(10) 0.0209(4) Uani 1 1 d . . .
C7 C -0.01899(19) 0.12663(12) 0.33821(10) 0.0201(4) Uani 1 1 d . . .
H7 H -0.0707 0.0879 0.3545 0.024 Uiso 1 1 calc R . .
C8 C -0.06394(19) 0.14669(12) 0.26185(10) 0.0233(4) Uani 1 1 d . . .
H8 H -0.0502 0.1058 0.2292 0.028 Uiso 1 1 calc R . .
C9 C -0.1914(2) 0.17352(12) 0.25522(10) 0.0231(4) Uani 1 1 d . . .
C10 C -0.2987(2) 0.13859(14) 0.22627(12) 0.0306(5) Uani 1 1 d . . .
H10 H -0.3019 0.0885 0.2055 0.037 Uiso 1 1 calc R . .
C11 C -0.4027(2) 0.18040(16) 0.22897(12) 0.0347(5) Uani 1 1 d . . .
H11 H -0.4761 0.1583 0.2089 0.042 Uiso 1 1 calc R . .
C12 C -0.3978(2) 0.25416(15) 0.26106(13) 0.0334(5) Uani 1 1 d . . .
H12 H -0.4682 0.2811 0.2618 0.040 Uiso 1 1 calc R . .
C13 C -0.2902(2) 0.28896(13) 0.29216(12) 0.0275(5) Uani 1 1 d . . .
H13 H -0.2875 0.3377 0.3150 0.033 Uiso 1 1 calc R . .
C14 C -0.18674(19) 0.24835(12) 0.28787(10) 0.0221(4) Uani 1 1 d . . .
C15 C -0.05644(19) 0.26840(12) 0.31378(10) 0.0209(4) Uani 1 1 d . . .
H15 H -0.0370 0.3250 0.3235 0.025 Uiso 1 1 calc R . .
C16 C -0.01899(18) 0.20955(12) 0.37382(10) 0.0185(4) Uani 1 1 d . . .
H16 H -0.075(2) 0.2104(14) 0.4043(12) 0.022 Uiso 1 1 calc . . .
C17 C -0.0026(2) 0.22864(13) 0.25793(10) 0.0243(4) Uani 1 1 d . . .
H17A H 0.0834 0.2252 0.2705 0.029 Uiso 1 1 calc R . .
H17B H -0.0274 0.2543 0.2135 0.029 Uiso 1 1 calc R . .
C18 C 0.28730(18) 0.35049(11) 0.38646(10) 0.0190(4) Uani 1 1 d . . .
C19 C 0.33563(19) 0.38839(12) 0.33599(10) 0.0219(4) Uani 1 1 d . . .
C20 C 0.44984(19) 0.42044(12) 0.35127(11) 0.0228(4) Uani 1 1 d . . .
C21 C 0.51854(19) 0.41508(12) 0.41754(11) 0.0233(4) Uani 1 1 d . . .
C22 C 0.47029(19) 0.38002(12) 0.46886(10) 0.0211(4) Uani 1 1 d . . .
C23 C 0.35577(18) 0.34967(11) 0.45362(10) 0.0186(4) Uani 1 1 d . . .
C24 C 0.20452(17) 0.35558(12) 0.51787(10) 0.0185(4) Uani 1 1 d . . .
H24 H 0.1998 0.4110 0.5011 0.022 Uiso 1 1 calc R . .
C25 C 0.20855(19) 0.35174(12) 0.59547(10) 0.0217(4) Uani 1 1 d . . .
H25 H 0.2837 0.3672 0.6260 0.026 Uiso 1 1 calc R . .
C26 C 0.09919(19) 0.39744(12) 0.60359(10) 0.0210(4) Uani 1 1 d . . .
C27 C 0.0838(2) 0.47337(13) 0.62815(10) 0.0259(4) Uani 1 1 d . . .
H27 H 0.1489 0.5055 0.6465 0.031 Uiso 1 1 calc R . .
C28 C -0.0322(2) 0.50061(12) 0.62467(11) 0.0273(5) Uani 1 1 d . . .
H28 H -0.0444 0.5509 0.6421 0.033 Uiso 1 1 calc R . .
C29 C -0.1291(2) 0.45349(13) 0.59556(11) 0.0263(4) Uani 1 1 d . . .
H29 H -0.2056 0.4727 0.5936 0.032 Uiso 1 1 calc R . .
C30 C -0.1136(2) 0.37785(13) 0.56927(10) 0.0235(4) Uani 1 1 d . . .
H30 H -0.1786 0.3470 0.5484 0.028 Uiso 1 1 calc R . .
C31 C 0.00059(19) 0.35003(12) 0.57499(10) 0.0204(4) Uani 1 1 d . . .
C32 C 0.04877(19) 0.27401(12) 0.54880(10) 0.0207(4) Uani 1 1 d . . .
H32 H -0.0044 0.2275 0.5409 0.025 Uiso 1 1 calc R . .
C33 C 0.09160(18) 0.30749(11) 0.48635(10) 0.0178(4) Uani 1 1 d . . .
H33 H 0.031(2) 0.3421(14) 0.4585(12) 0.021 Uiso 1 1 calc . . .
C34 C 0.1666(2) 0.26414(12) 0.60174(11) 0.0235(4) Uani 1 1 d . . .
H34A H 0.2190 0.2250 0.5878 0.028 Uiso 1 1 calc R . .
H34B H 0.1548 0.2517 0.6473 0.028 Uiso 1 1 calc R . .
C35 C 0.4222(2) 0.12693(16) 0.46434(14) 0.0378(6) Uani 1 1 d . . .
H35A H 0.3888 0.1101 0.5028 0.045 Uiso 1 1 calc R . .
H35B H 0.4919 0.1597 0.4814 0.045 Uiso 1 1 calc R . .
C36 C 0.4535(2) 0.05472(16) 0.42523(15) 0.0424(6) Uani 1 1 d . . .
H36A H 0.4040 0.0090 0.4304 0.051 Uiso 1 1 calc R . .
H36B H 0.5363 0.0400 0.4412 0.051 Uiso 1 1 calc R . .
C37 C 0.4294(3) 0.08283(17) 0.35070(16) 0.0482(7) Uani 1 1 d . . .
H37A H 0.5025 0.0848 0.3340 0.058 Uiso 1 1 calc R . .
H37B H 0.3737 0.0473 0.3215 0.058 Uiso 1 1 calc R . .
C38 C 0.3768(3) 0.16640(19) 0.35235(15) 0.0480(7) Uani 1 1 d . . .
H38A H 0.4366 0.2071 0.3515 0.058 Uiso 1 1 calc R . .
H38B H 0.3113 0.1744 0.3133 0.058 Uiso 1 1 calc R . .
Cl1 Cl 0.21296(6) 0.02607(3) 0.59995(3) 0.03487(14) Uani 1 1 d . . .
Cl2 Cl 0.26388(5) -0.14927(3) 0.55673(3) 0.03158(12) Uani 1 1 d . . .
Cl3 Cl 0.23884(7) -0.18961(3) 0.40105(3) 0.03944(15) Uani 1 1 d . . .
Cl4 Cl 0.13963(7) -0.05837(4) 0.29135(3) 0.04163(16) Uani 1 1 d . . .
Cl5 Cl 0.25037(6) 0.39057(4) 0.25388(3) 0.03840(15) Uani 1 1 d . . .
Cl6 Cl 0.50691(5) 0.46563(3) 0.28794(3) 0.03278(13) Uani 1 1 d . . .
Cl7 Cl 0.66125(5) 0.45205(4) 0.43639(3) 0.03470(13) Uani 1 1 d . . .
Cl8 Cl 0.55109(5) 0.37357(4) 0.55197(3) 0.03172(12) Uani 1 1 d . . .
O1 O 0.12458(14) 0.13225(8) 0.48621(7) 0.0234(3) Uani 1 1 d . . .
O2 O 0.10248(13) 0.09735(8) 0.34740(7) 0.0216(3) Uani 1 1 d . . .
O3 O 0.18032(13) 0.31783(8) 0.37007(7) 0.0209(3) Uani 1 1 d . . .
O4 O 0.30949(13) 0.31404(8) 0.50458(7) 0.0200(3) Uani 1 1 d . . .
O5 O 0.33603(15) 0.17020(10) 0.41495(9) 0.0327(4) Uani 1 1 d . . .

loop_
_atom_site_aniso_label
_atom_site_aniso_U_11
_atom_site_aniso_U_22
_atom_site_aniso_U_33
_atom_site_aniso_U_23
_atom_site_aniso_U_13
_atom_site_aniso_U_12
Pd1 0.01824(8) 0.01553(8) 0.01639(8) -0.00056(5) 0.00354(6) -0.00118(5)
C1 0.0215(10) 0.0171(9) 0.0223(9) 0.0003(7) 0.0045(8) -0.0018(7)
C2 0.0255(11) 0.0245(10) 0.0200(9) 0.0014(7) 0.0056(8) -0.0035(8)
C3 0.0227(10) 0.0199(10) 0.0295(11) 0.0065(8) 0.0048(9) -0.0017(8)
C4 0.0264(11) 0.0140(9) 0.0344(11) -0.0016(8) 0.0047(9) 0.0007(8)
C5 0.0268(11) 0.0238(10) 0.0215(10) -0.0035(7) 0.0018(8) 0.0004(8)
C6 0.0219(10) 0.0168(9) 0.0229(10) 0.0017(7) 0.0020(8) 0.0002(7)
C7 0.0210(10) 0.0184(9) 0.0204(9) -0.0015(7) 0.0036(8) 0.0005(7)
C8 0.0232(10) 0.0241(10) 0.0203(9) -0.0045(7) -0.0003(8) 0.0011(8)
C9 0.0244(10) 0.0234(10) 0.0198(9) 0.0008(7) 0.0013(8) -0.0007(8)
C10 0.0317(12) 0.0259(11) 0.0310(11) -0.0025(9) -0.0002(10) -0.0052(9)
C11 0.0230(11) 0.0434(14) 0.0345(12) 0.0030(10) -0.0011(10) -0.0086(10)
C12 0.0203(11) 0.0367(13) 0.0433(14) 0.0002(10) 0.0072(10) 0.0034(10)
C13 0.0262(11) 0.0260(11) 0.0295(11) -0.0010(8) 0.0042(9) 0.0016(9)
C14 0.0223(10) 0.0215(9) 0.0215(10) 0.0003(7) 0.0022(8) -0.0013(8)
C15 0.0206(10) 0.0160(9) 0.0251(10) -0.0006(7) 0.0027(8) -0.0006(7)
C16 0.0175(9) 0.0191(9) 0.0184(9) -0.0010(7) 0.0028(7) -0.0024(7)
C17 0.0243(10) 0.0287(11) 0.0195(9) 0.0018(8) 0.0033(8) -0.0003(8)
C18 0.0190(9) 0.0162(9) 0.0215(9) 0.0007(7) 0.0035(8) 0.0001(7)
C19 0.0243(10) 0.0219(9) 0.0187(9) 0.0014(7) 0.0032(8) 0.0003(8)
C20 0.0248(10) 0.0192(9) 0.0269(10) 0.0025(7) 0.0112(9) 0.0001(8)
C21 0.0194(10) 0.0218(10) 0.0293(11) -0.0013(8) 0.0066(8) -0.0033(8)
C22 0.0193(9) 0.0223(10) 0.0207(9) -0.0023(7) 0.0020(8) 0.0001(8)
C23 0.0194(9) 0.0182(9) 0.0190(9) 0.0006(7) 0.0060(8) -0.0007(7)
C24 0.0163(9) 0.0185(9) 0.0207(9) -0.0018(7) 0.0044(7) -0.0009(7)
C25 0.0201(10) 0.0269(10) 0.0174(9) -0.0026(7) 0.0028(8) -0.0012(8)
C26 0.0238(10) 0.0231(10) 0.0166(9) -0.0006(7) 0.0056(8) -0.0015(8)
C27 0.0312(12) 0.0254(10) 0.0220(10) -0.0048(8) 0.0078(9) -0.0059(9)
C28 0.0396(13) 0.0176(10) 0.0268(10) -0.0016(8) 0.0117(10) 0.0003(9)
C29 0.0273(11) 0.0231(10) 0.0294(11) 0.0039(8) 0.0081(9) 0.0066(9)
C30 0.0238(10) 0.0230(10) 0.0238(10) 0.0001(7) 0.0055(8) -0.0017(8)
C31 0.0242(10) 0.0200(9) 0.0182(9) 0.0002(7) 0.0073(8) -0.0017(8)
C32 0.0222(10) 0.0183(9) 0.0231(9) -0.0003(7) 0.0083(8) -0.0014(8)
C33 0.0184(9) 0.0170(9) 0.0179(9) -0.0009(7) 0.0040(7) -0.0008(7)
C34 0.0267(11) 0.0239(10) 0.0211(10) 0.0031(7) 0.0075(8) 0.0039(8)
C35 0.0247(12) 0.0428(14) 0.0452(14) 0.0040(11) 0.0060(11) 0.0024(10)
C36 0.0279(13) 0.0300(13) 0.0700(19) 0.0038(12) 0.0121(13) 0.0038(10)
C37 0.0466(17) 0.0416(15) 0.0621(18) -0.0119(13) 0.0242(15) 0.0029(13)
C38 0.0501(17) 0.0531(17) 0.0500(16) 0.0129(13) 0.0308(14) 0.0141(14)
Cl1 0.0538(4) 0.0305(3) 0.0203(2) 0.00245(19) 0.0079(2) -0.0033(3)
Cl2 0.0303(3) 0.0264(3) 0.0377(3) 0.0135(2) 0.0065(2) 0.0016(2)
Cl3 0.0538(4) 0.0184(3) 0.0452(3) -0.0020(2) 0.0086(3) 0.0081(2)
Cl4 0.0672(5) 0.0291(3) 0.0251(3) -0.0082(2) 0.0024(3) 0.0089(3)
Cl5 0.0400(3) 0.0513(4) 0.0209(2) 0.0108(2) -0.0002(2) -0.0123(3)
Cl6 0.0331(3) 0.0326(3) 0.0366(3) 0.0116(2) 0.0160(2) -0.0018(2)
Cl7 0.0208(3) 0.0419(3) 0.0415(3) -0.0004(2) 0.0069(2) -0.0104(2)
Cl8 0.0215(3) 0.0466(3) 0.0241(2) -0.0006(2) -0.0014(2) -0.0032(2)
O1 0.0339(9) 0.0175(7) 0.0206(7) -0.0006(5) 0.0096(6) -0.0008(6)
O2 0.0246(7) 0.0203(7) 0.0198(7) 0.0017(5) 0.0046(6) 0.0045(6)
O3 0.0190(7) 0.0229(7) 0.0196(7) 0.0027(5) 0.0015(6) -0.0040(6)
O4 0.0173(7) 0.0247(7) 0.0188(7) 0.0034(5) 0.0057(6) 0.0014(6)
O5 0.0297(9) 0.0321(9) 0.0407(9) 0.0057(7) 0.0173(8) 0.0094(7)

loop_
_geom_bond_atom_site_label_1
_geom_bond_atom_site_label_2
_geom_bond_distance
_geom_bond_site_symmetry_2
_geom_bond_publ_flag
Pd1 O1 1.9998(14) . ?
Pd1 O3 2.0015(14) . ?
Pd1 C33 2.0289(19) . ?
Pd1 C16 2.035(2) . ?
Pd1 O5 2.3770(16) . ?
C1 O1 1.318(2) . ?
C1 C2 1.404(3) . ?
C1 C6 1.405(3) . ?
C2 C3 1.388(3) . ?
C2 Cl1 1.723(2) . ?
C3 C4 1.385(3) . ?
C3 Cl2 1.729(2) . ?
C4 C5 1.393(3) . ?
C4 Cl3 1.724(2) . ?
C5 C6 1.381(3) . ?
C5 Cl4 1.719(2) . ?
C6 O2 1.378(2) . ?
C7 O2 1.456(2) . ?
C7 C8 1.538(3) . ?
C7 C16 1.555(3) . ?
C8 C9 1.513(3) . ?
C8 C17 1.548(3) . ?
C9 C10 1.376(3) . ?
C9 C14 1.403(3) . ?
C10 C11 1.397(4) . ?
C11 C12 1.382(4) . ?
C12 C13 1.388(3) . ?
C13 C14 1.390(3) . ?
C14 C15 1.516(3) . ?
C15 C16 1.537(3) . ?
C15 C17 1.538(3) . ?
C18 O3 1.322(2) . ?
C18 C23 1.402(3) . ?
C18 C19 1.403(3) . ?
C19 C20 1.392(3) . ?
C19 Cl5 1.721(2) . ?
C20 C21 1.391(3) . ?
C20 Cl6 1.720(2) . ?
C21 C22 1.395(3) . ?
C21 Cl7 1.720(2) . ?
C22 C23 1.384(3) . ?
C22 Cl8 1.722(2) . ?
C23 O4 1.381(2) . ?
C24 O4 1.466(2) . ?
C24 C25 1.542(3) . ?
C24 C33 1.542(3) . ?
C25 C26 1.511(3) . ?
C25 C34 1.552(3) . ?
C26 C27 1.383(3) . ?
C26 C31 1.401(3) . ?
C27 C28 1.398(3) . ?
C28 C29 1.387(3) . ?
C29 C30 1.393(3) . ?
C30 C31 1.376(3) . ?
C31 C32 1.521(3) . ?
C32 C34 1.539(3) . ?
C32 C33 1.541(3) . ?
C35 O5 1.434(3) . ?
C35 C36 1.520(4) . ?
C36 C37 1.528(4) . ?
C37 C38 1.523(4) . ?
C38 O5 1.428(3) . ?
